data_4506033
loop_
_publ_author_name
'Arunachalam, M.'
'Chakraborty, Sourav'
'Marivel, S.'
'Ghosh, Pradyut'

_publ_section_title
;
 Anion-Assisted Formation of Discrete Homodimeric and Heterotetrameric
 Assemblies by Benzene Based Protonated Heteroaryl Receptors
;
_journal_issue 4
_journal_name_full 'Crystal Growth &amp; Design'
_journal_page_first 2097
_journal_paper_doi 10.1021/cg300099m
_journal_volume 12
_journal_year 2012
_chemical_formula_sum 'C30 H29 N9 O10'
_chemical_formula_weight 675.62
_chemical_name_systematic
; 
 ? 
;
_space_group_IT_number 2
_symmetry_cell_setting triclinic
_symmetry_space_group_name_Hall '-P 1'
_symmetry_space_group_name_H-M 'P -1'
_atom_sites_solution_hydrogens geom
_atom_sites_solution_primary direct
_atom_sites_solution_secondary difmap
_audit_creation_method SHELXL-97
_cell_angle_alpha 79.280(2)
_cell_angle_beta 76.871(2)
_cell_angle_gamma 63.893(2)
_cell_formula_units_Z 2
_cell_length_a 9.4606(7)
_cell_length_b 10.5273(8)
_cell_length_c 17.5009(12)
_cell_measurement_reflns_used 3334
_cell_measurement_temperature 100(2)
_cell_volume 1516.85(19)
_computing_cell_refinement 'Bruker SMART'
_computing_data_collection 'Bruker SMART'
_computing_data_reduction 'Bruker SAINT'
_computing_molecular_graphics PLATON
_computing_publication_material 'MERCURY 2.3'
_computing_structure_refinement 'SHELXL-97 (Sheldrick, 1997)'
_computing_structure_solution 'SHELXS-97 (Sheldrick, 1990)'
_diffrn_ambient_temperature 100(2)
_diffrn_measured_fraction_theta_full 0.998
_diffrn_measured_fraction_theta_max 0.998
_diffrn_measurement_device_type 'CCD area detector'
_diffrn_measurement_method 'omega scan'
_diffrn_radiation_monochromator graphite
_diffrn_radiation_source 'fine-focus sealed tube'
_diffrn_radiation_type MoK\a
_diffrn_radiation_wavelength 0.71073
_diffrn_reflns_av_R_equivalents 0.0363
_diffrn_reflns_av_sigmaI/netI 0.0443
_diffrn_reflns_limit_h_max 11
_diffrn_reflns_limit_h_min -11
_diffrn_reflns_limit_k_max 12
_diffrn_reflns_limit_k_min -12
_diffrn_reflns_limit_l_max 20
_diffrn_reflns_limit_l_min -20
_diffrn_reflns_number 14492
_diffrn_reflns_theta_full 25.00
_diffrn_reflns_theta_max 25.00
_diffrn_reflns_theta_min 1.20
_exptl_absorpt_coefficient_mu 0.114
_exptl_absorpt_correction_T_max 0.9909
_exptl_absorpt_correction_T_min 0.9842
_exptl_absorpt_correction_type multi-scan
_exptl_absorpt_process_details SADABS
_exptl_crystal_colour COLORLESS
_exptl_crystal_density_diffrn 1.479
_exptl_crystal_density_method 'not measured'
_exptl_crystal_description BLOCK
_exptl_crystal_F_000 704
_exptl_crystal_size_max 0.14
_exptl_crystal_size_mid 0.12
_exptl_crystal_size_min 0.08
_refine_diff_density_max 0.944
_refine_diff_density_min -0.479
_refine_diff_density_rms 0.053
_refine_ls_extinction_method none
_refine_ls_goodness_of_fit_ref 1.062
_refine_ls_hydrogen_treatment constr
_refine_ls_matrix_type full
_refine_ls_number_parameters 442
_refine_ls_number_reflns 5345
_refine_ls_number_restraints 0
_refine_ls_restrained_S_all 1.062
_refine_ls_R_factor_all 0.0683
_refine_ls_R_factor_gt 0.0508
_refine_ls_shift/su_max 0.000
_refine_ls_shift/su_mean 0.000
_refine_ls_structure_factor_coef Fsqd
_refine_ls_weighting_details 'calc w=1/[\s^2^(Fo^2^)+(0.0655P)^2^+0.8255P] where P=(Fo^2^+2Fc^2^)/3'
_refine_ls_weighting_scheme calc
_refine_ls_wR_factor_gt 0.1302
_refine_ls_wR_factor_ref 0.1422
_reflns_number_gt 4028
_reflns_number_total 5345
_reflns_threshold_expression >2sigma(I)
_cod_data_source_file cg300099m_si_002.cif
_cod_data_source_block Complex_8
_cod_depositor_comments
;
The following automatic conversions were performed:

'_symmetry_cell_setting' value 'Triclinic' changed to 'triclinic'
according to /home/saulius/struct/CIF-dictionaries/cif_core.dic
dictionary named 'cif_core.dic' version 2.4.1 from
2010-06-29.

'_exptl_absorpt_correction_type' value 'MULTI-SCAN'
changed to 'multi-scan' according to
/home/saulius/struct/CIF-dictionaries/cif_core.dic dictionary named
'cif_core.dic' version 2.4.1 from
2010-06-29.

'_refine_ls_hydrogen_treatment' value 'CONSTR' changed
to 'constr' according to
/home/saulius/struct/CIF-dictionaries/cif_core.dic dictionary named
'cif_core.dic' version 2.4.1 from 2010-06-29.

Automatic conversion script
Id: cif_fix_values 1715 2011-07-08 13:25:40Z adriana 
;
_cod_original_sg_symbol_H-M 'P-1   '
_cod_database_code 4506033

loop_
_symmetry_equiv_pos_as_xyz
'x, y, z'
'-x, -y, -z'

loop_
_atom_site_label
_atom_site_type_symbol
_atom_site_fract_x
_atom_site_fract_y
_atom_site_fract_z
_atom_site_U_iso_or_equiv
_atom_site_adp_type
_atom_site_occupancy
_atom_site_symmetry_multiplicity
_atom_site_calc_flag
_atom_site_refinement_flags
O1 O 0.1065(3) 0.3493(3) 0.25952(11) 0.0658(7) Uani 1 1 d .
N2 N 0.0092(3) 0.3658(3) 0.32255(12) 0.0371(5) Uani 1 1 d .
O3 O -0.1160(2) 0.3571(3) 0.32517(12) 0.0531(6) Uani 1 1 d .
O4 O 0.0471(2) 0.3789(2) 0.38483(10) 0.0407(5) Uani 1 1 d .
O5 O 0.8337(3) 0.8787(2) 0.02690(14) 0.0664(7) Uani 1 1 d .
N6 N 0.8683(3) 0.9377(2) 0.06901(13) 0.0405(6) Uani 1 1 d .
O7 O 0.8345(4) 1.0650(3) 0.05597(16) 0.0920(10) Uani 1 1 d .
O8 O 0.9353(3) 0.8686(3) 0.12448(15) 0.0850(9) Uani 1 1 d .
O9 O 0.8883(4) 0.6972(3) 0.25441(19) 0.0978(10) Uani 1 1 d .
O10 O 0.9414(2) 0.8546(2) 0.35242(11) 0.0436(5) Uani 1 1 d .
N11 N 0.8764(2) 0.8960(2) 0.41985(13) 0.0321(5) Uani 1 1 d .
O12 O 0.7815(2) 0.8509(2) 0.46292(11) 0.0467(5) Uani 1 1 d .
O13 O 0.9108(2) 0.9814(2) 0.44399(12) 0.0477(5) Uani 1 1 d .
C14 C 0.3844(3) 0.6350(2) 0.39850(13) 0.0233(5) Uani 1 1 d .
C15 C 0.5260(3) 0.6491(2) 0.36553(14) 0.0259(5) Uani 1 1 d .
H15 H 0.5737 0.6322 0.3136 0.031 Uiso 1 1 calc R
C16 C 0.5915(3) 0.6898(2) 0.41441(14) 0.0289(5) Uani 1 1 d .
H16 H 0.6862 0.7001 0.3949 0.035 Uiso 1 1 calc R
H48 H 0.7447 0.3022 0.0084 0.035 Uiso 1 1 d R
C17 C 0.5190(3) 0.7160(3) 0.49274(15) 0.0314(6) Uani 1 1 d .
H17 H 0.5669 0.7440 0.5233 0.038 Uiso 1 1 calc R
C18 C 0.3796(3) 0.7014(2) 0.52580(14) 0.0295(6) Uani 1 1 d .
H18 H 0.3322 0.7188 0.5777 0.035 Uiso 1 1 calc R
C19 C 0.3135(3) 0.6593(2) 0.47700(14) 0.0251(5) Uani 1 1 d .
N20 N 0.1783(2) 0.6325(2) 0.49014(11) 0.0286(5) Uani 1 1 d .
H20 H 0.1122 0.6397 0.5337 0.034 Uiso 1 1 calc R
C21 C 0.1680(3) 0.5941(3) 0.42486(14) 0.0283(5) Uani 1 1 d .
H21 H 0.0877 0.5699 0.4193 0.034 Uiso 1 1 calc R
N22 N 0.2878(2) 0.59454(19) 0.36792(11) 0.0238(4) Uani 1 1 d .
C23 C 0.3111(3) 0.5611(2) 0.28680(13) 0.0263(5) Uani 1 1 d .
H23A H 0.3308 0.6351 0.2501 0.032 Uiso 1 1 calc R
H23B H 0.2145 0.5596 0.2777 0.032 Uiso 1 1 calc R
C24 C 0.4497(3) 0.4190(2) 0.27127(13) 0.0215(5) Uani 1 1 d .
C25 C 0.4359(3) 0.2940(2) 0.30608(13) 0.0231(5) Uani 1 1 d .
H25 H 0.3422 0.2981 0.3391 0.028 Uiso 1 1 calc R
C26 C 0.5618(3) 0.1630(2) 0.29163(13) 0.0227(5) Uani 1 1 d .
C27 C 0.5487(3) 0.0265(2) 0.33128(14) 0.0277(5) Uani 1 1 d .
H27A H 0.6428 -0.0539 0.3109 0.033 Uiso 1 1 calc R
H27B H 0.5465 0.0213 0.3874 0.033 Uiso 1 1 calc R
N28 N 0.4059(2) 0.0155(2) 0.31896(11) 0.0246(4) Uani 1 1 d .
C29 C 0.2785(3) 0.0251(2) 0.37330(14) 0.0266(5) Uani 1 1 d .
H29 H 0.2629 0.0465 0.4246 0.032 Uiso 1 1 calc R
N30 N 0.1774(2) -0.0002(2) 0.34372(12) 0.0296(5) Uani 1 1 d .
H30 H 0.0875 0.0007 0.3687 0.036 Uiso 1 1 calc R
H43 H 0.8595 0.6950 0.0752 0.036 Uiso 1 1 d R
C31 C 0.2406(3) -0.0284(2) 0.26566(14) 0.0270(5) Uani 1 1 d .
C32 C 0.1852(3) -0.0631(3) 0.20872(15) 0.0336(6) Uani 1 1 d .
H32 H 0.0881 -0.0705 0.2191 0.040 Uiso 1 1 calc R
C33 C 0.2820(3) -0.0858(3) 0.13595(16) 0.0395(7) Uani 1 1 d .
H33 H 0.2489 -0.1086 0.0963 0.047 Uiso 1 1 calc R
C34 C 0.4292(4) -0.0755(3) 0.12028(16) 0.0407(7) Uani 1 1 d .
H34 H 0.4908 -0.0918 0.0705 0.049 Uiso 1 1 calc R
C35 C 0.4849(3) -0.0421(3) 0.17643(15) 0.0346(6) Uani 1 1 d .
H35 H 0.5826 -0.0359 0.1661 0.042 Uiso 1 1 calc R
C36 C 0.3864(3) -0.0179(2) 0.24962(14) 0.0256(5) Uani 1 1 d .
C37 C 0.7014(3) 0.1572(2) 0.24164(13) 0.0235(5) Uani 1 1 d .
H37 H 0.7847 0.0695 0.2311 0.028 Uiso 1 1 calc R
C38 C 0.7175(3) 0.2819(2) 0.20711(13) 0.0219(5) Uani 1 1 d .
C39 C 0.5902(3) 0.4118(2) 0.22219(13) 0.0216(5) Uani 1 1 d .
H39 H 0.5994 0.4955 0.1990 0.026 Uiso 1 1 calc R
C40 C 0.8752(3) 0.2713(2) 0.15666(13) 0.0245(5) Uani 1 1 d .
H40A H 0.9534 0.2468 0.1906 0.029 Uiso 1 1 calc R
H40B H 0.9137 0.1958 0.1226 0.029 Uiso 1 1 calc R
N41 N 0.8593(2) 0.40493(19) 0.10812(11) 0.0224(4) Uani 1 1 d .
C42 C 0.8906(3) 0.5064(2) 0.12714(14) 0.0263(5) Uani 1 1 d .
H42 H 0.9353 0.4990 0.1708 0.032 Uiso 1 1 calc R
N43 N 0.8488(2) 0.6183(2) 0.07476(12) 0.0298(5) Uani 1 1 d .
C44 C 0.7850(3) 0.5924(2) 0.01831(14) 0.0267(5) Uani 1 1 d .
C45 C 0.7254(3) 0.6748(3) -0.04897(15) 0.0359(6) Uani 1 1 d .
C46 C 0.6731(3) 0.6137(3) -0.09274(16) 0.0443(7) Uani 1 1 d .
H46 H 0.6310 0.6653 -0.1377 0.053 Uiso 1 1 calc R
C47 C 0.6811(4) 0.4760(3) -0.07192(16) 0.0434(7) Uani 1 1 d .
H47 H 0.6455 0.4387 -0.1039 0.052 Uiso 1 1 calc R
H45 H 0.7214 0.7659 -0.0631 0.052 Uiso 1 1 d R
C48 C 0.7401(3) 0.3934(3) -0.00546(15) 0.0340(6) Uani 1 1 d .
C49 C 0.7915(3) 0.4559(2) 0.03931(13) 0.0237(5) Uani 1 1 d .

loop_
_atom_site_aniso_label
_atom_site_aniso_U_11
_atom_site_aniso_U_22
_atom_site_aniso_U_33
_atom_site_aniso_U_23
_atom_site_aniso_U_13
_atom_site_aniso_U_12
O1 0.0433(12) 0.127(2) 0.0276(11) -0.0050(12) -0.0015(9) -0.0391(14)
N2 0.0289(12) 0.0585(15) 0.0237(12) -0.0017(10) -0.0035(9) -0.0191(11)
O3 0.0414(12) 0.0943(17) 0.0430(12) -0.0171(11) -0.0023(9) -0.0438(12)
O4 0.0364(10) 0.0698(14) 0.0257(10) -0.0083(9) -0.0036(8) -0.0303(10)
O5 0.111(2) 0.0545(14) 0.0666(15) 0.0022(11) -0.0380(14) -0.0562(14)
N6 0.0531(15) 0.0405(14) 0.0351(13) -0.0079(11) 0.0035(11) -0.0293(12)
O7 0.161(3) 0.0529(16) 0.0811(19) -0.0250(14) 0.0114(18) -0.0692(18)
O8 0.0780(19) 0.110(2) 0.0525(15) -0.0002(15) -0.0234(14) -0.0231(16)
O9 0.119(3) 0.080(2) 0.102(2) -0.0129(17) -0.0068(19) -0.0525(19)
O10 0.0475(12) 0.0552(12) 0.0314(10) -0.0054(9) -0.0077(9) -0.0232(10)
N11 0.0269(11) 0.0370(12) 0.0354(12) 0.0022(10) -0.0107(10) -0.0154(10)
O12 0.0515(12) 0.0734(14) 0.0375(11) 0.0022(10) -0.0076(9) -0.0487(12)
O13 0.0416(11) 0.0515(12) 0.0615(13) -0.0241(10) 0.0113(10) -0.0318(10)
C14 0.0251(12) 0.0170(11) 0.0257(12) -0.0009(9) -0.0050(10) -0.0071(9)
C15 0.0286(13) 0.0217(12) 0.0263(12) -0.0021(10) -0.0002(10) -0.0116(10)
C16 0.0291(13) 0.0243(12) 0.0348(14) 0.0012(10) -0.0043(11) -0.0146(11)
C17 0.0413(15) 0.0267(13) 0.0327(14) 0.0013(10) -0.0126(12) -0.0186(12)
C18 0.0367(14) 0.0252(13) 0.0253(13) -0.0025(10) -0.0041(11) -0.0123(11)
C19 0.0236(12) 0.0200(12) 0.0295(13) -0.0012(10) -0.0039(10) -0.0077(10)
N20 0.0276(11) 0.0318(11) 0.0244(11) -0.0055(9) 0.0029(9) -0.0128(9)
C21 0.0212(12) 0.0296(13) 0.0328(14) -0.0039(10) -0.0035(10) -0.0094(10)
N22 0.0217(10) 0.0230(10) 0.0254(10) -0.0041(8) -0.0020(8) -0.0084(8)
C23 0.0259(12) 0.0302(13) 0.0222(12) -0.0021(10) -0.0056(10) -0.0104(10)
C24 0.0227(12) 0.0241(12) 0.0200(11) -0.0023(9) -0.0078(9) -0.0097(10)
C25 0.0211(12) 0.0312(13) 0.0210(12) -0.0017(10) -0.0048(9) -0.0141(10)
C26 0.0243(12) 0.0269(12) 0.0210(12) 0.0006(9) -0.0077(9) -0.0137(10)
C27 0.0265(13) 0.0278(13) 0.0320(13) 0.0036(10) -0.0094(10) -0.0146(11)
N28 0.0258(10) 0.0234(10) 0.0267(11) 0.0007(8) -0.0044(8) -0.0134(8)
C29 0.0295(13) 0.0216(12) 0.0280(13) -0.0020(10) 0.0005(10) -0.0126(10)
N30 0.0236(11) 0.0292(11) 0.0373(12) -0.0051(9) 0.0012(9) -0.0144(9)
C31 0.0271(13) 0.0196(12) 0.0320(13) 0.0016(10) -0.0064(10) -0.0086(10)
C32 0.0343(14) 0.0252(13) 0.0439(16) 0.0013(11) -0.0167(12) -0.0116(11)
C33 0.0535(18) 0.0314(14) 0.0363(15) -0.0014(12) -0.0192(13) -0.0152(13)
C34 0.0512(18) 0.0389(16) 0.0264(14) -0.0028(12) -0.0024(12) -0.0158(14)
C35 0.0336(14) 0.0358(14) 0.0306(14) 0.0011(11) -0.0007(11) -0.0149(12)
C36 0.0265(12) 0.0206(12) 0.0285(13) 0.0009(10) -0.0058(10) -0.0092(10)
C37 0.0243(12) 0.0216(12) 0.0251(12) -0.0027(9) -0.0060(10) -0.0090(10)
C38 0.0236(12) 0.0257(12) 0.0197(11) -0.0021(9) -0.0058(9) -0.0123(10)
C39 0.0256(12) 0.0212(11) 0.0212(11) -0.0017(9) -0.0054(9) -0.0121(10)
C40 0.0246(12) 0.0217(12) 0.0263(12) -0.0010(9) -0.0033(10) -0.0097(10)
N41 0.0225(10) 0.0233(10) 0.0226(10) -0.0026(8) -0.0010(8) -0.0118(8)
C42 0.0277(13) 0.0301(13) 0.0254(12) -0.0037(10) -0.0032(10) -0.0160(11)
N43 0.0359(12) 0.0241(11) 0.0350(12) -0.0048(9) -0.0022(9) -0.0184(9)
C44 0.0259(12) 0.0275(13) 0.0244(12) -0.0046(10) 0.0018(10) -0.0112(10)
C45 0.0378(15) 0.0314(14) 0.0296(14) 0.0040(11) -0.0005(11) -0.0116(12)
C46 0.0474(17) 0.0557(19) 0.0255(14) 0.0058(13) -0.0107(12) -0.0192(15)
C47 0.0542(18) 0.0570(19) 0.0289(14) -0.0058(13) -0.0140(13) -0.0279(15)
C48 0.0428(15) 0.0368(14) 0.0299(14) -0.0061(11) -0.0047(12) -0.0229(13)
C49 0.0206(12) 0.0287(12) 0.0206(11) -0.0038(9) 0.0011(9) -0.0105(10)

loop_
_atom_type_symbol
_atom_type_description
_atom_type_scat_dispersion_real
_atom_type_scat_dispersion_imag
_atom_type_scat_source
C C 0.0033 0.0016 'International Tables Vol C Tables 4.2.6.8 and 6.1.1.4'
H H 0.0000 0.0000 'International Tables Vol C Tables 4.2.6.8 and 6.1.1.4'
N N 0.0061 0.0033 'International Tables Vol C Tables 4.2.6.8 and 6.1.1.4'
O O 0.0106 0.0060 'International Tables Vol C Tables 4.2.6.8 and 6.1.1.4'

loop_
_geom_angle_atom_site_label_1
_geom_angle_atom_site_label_2
_geom_angle_atom_site_label_3
_geom_angle
O3 N2 O1 119.5(2)
O3 N2 O4 120.3(2)
O1 N2 O4 119.9(2)
O8 N6 O5 119.3(3)
O8 N6 O7 120.4(3)
O5 N6 O7 120.3(3)
O12 N11 O13 119.7(2)
O12 N11 O10 121.0(2)
O13 N11 O10 119.3(2)
C15 C14 N22 132.0(2)
C15 C14 C19 121.8(2)
N22 C14 C19 106.18(19)
C16 C15 C14 116.2(2)
C16 C15 H15 121.9
C14 C15 H15 121.9
C15 C16 C17 121.9(2)
C15 C16 H16 119.1
C17 C16 H16 119.1
C18 C17 C16 122.2(2)
C18 C17 H17 118.9
C16 C17 H17 118.9
C17 C18 C19 116.2(2)
C17 C18 H18 121.9
C19 C18 H18 121.9
N20 C19 C18 132.1(2)
N20 C19 C14 106.3(2)
C18 C19 C14 121.6(2)
C21 N20 C19 108.6(2)
C21 N20 H20 125.7
C19 N20 H20 125.7
N20 C21 N22 111.0(2)
N20 C21 H21 124.5
N22 C21 H21 124.5
C21 N22 C14 107.91(19)
C21 N22 C23 125.6(2)
C14 N22 C23 126.52(19)
N22 C23 C24 111.87(18)
N22 C23 H23A 109.2
C24 C23 H23A 109.2
N22 C23 H23B 109.2
C24 C23 H23B 109.2
H23A C23 H23B 107.9
C39 C24 C25 119.5(2)
C39 C24 C23 120.7(2)
C25 C24 C23 119.8(2)
C26 C25 C24 120.2(2)
C26 C25 H25 119.9
C24 C25 H25 119.9
C25 C26 C37 119.8(2)
C25 C26 C27 120.3(2)
C37 C26 C27 119.9(2)
N28 C27 C26 113.17(18)
N28 C27 H27A 108.9
C26 C27 H27A 108.9
N28 C27 H27B 108.9
C26 C27 H27B 108.9
H27A C27 H27B 107.8
C29 N28 C36 108.20(19)
C29 N28 C27 126.1(2)
C36 N28 C27 125.50(19)
N30 C29 N28 110.2(2)
N30 C29 H29 124.9
N28 C29 H29 124.9
C29 N30 C31 108.8(2)
C29 N30 H30 125.6
C31 N30 H30 125.6
N30 C31 C32 132.3(2)
N30 C31 C36 106.3(2)
C32 C31 C36 121.3(2)
C33 C32 C31 116.6(2)
C33 C32 H32 121.7
C31 C32 H32 121.7
C32 C33 C34 121.8(2)
C32 C33 H33 119.1
C34 C33 H33 119.1
C35 C34 C33 121.9(3)
C35 C34 H34 119.0
C33 C34 H34 119.0
C34 C35 C36 116.2(2)
C34 C35 H35 121.9
C36 C35 H35 121.9
C31 C36 C35 122.2(2)
C31 C36 N28 106.5(2)
C35 C36 N28 131.3(2)
C26 C37 C38 120.6(2)
C26 C37 H37 119.7
C38 C37 H37 119.7
C39 C38 C37 118.8(2)
C39 C38 C40 122.16(19)
C37 C38 C40 119.01(19)
C38 C39 C24 121.1(2)
C38 C39 H39 119.4
C24 C39 H39 119.4
N41 C40 C38 111.80(18)
N41 C40 H40A 109.3
C38 C40 H40A 109.3
N41 C40 H40B 109.3
C38 C40 H40B 109.3
H40A C40 H40B 107.9
C42 N41 C49 108.18(19)
C42 N41 C40 125.4(2)
C49 N41 C40 126.03(18)
N43 C42 N41 109.9(2)
N43 C42 H42 125.0
N41 C42 H42 125.0
C42 N43 C44 109.22(19)
C42 N43 H43 125.5
C44 N43 H43 125.2
N43 C44 C49 106.4(2)
N43 C44 C45 131.8(2)
C49 C44 C45 121.8(2)
C46 C45 C44 116.0(2)
C46 C45 H45 122.2
C44 C45 H45 121.8
C45 C46 C47 122.1(2)
C45 C46 H46 119.0
C47 C46 H46 119.0
C48 C47 C46 122.3(2)
C48 C47 H47 118.8
C46 C47 H47 118.8
C47 C48 C49 115.6(2)
C47 C48 H48 122.2
C49 C48 H48 122.2
C48 C49 C44 122.2(2)
C48 C49 N41 131.6(2)
C44 C49 N41 106.24(19)

loop_
_geom_bond_atom_site_label_1
_geom_bond_atom_site_label_2
_geom_bond_distance
O1 N2 1.251(3)
N2 O3 1.218(3)
N2 O4 1.270(3)
O5 N6 1.223(3)
N6 O8 1.218(3)
N6 O7 1.221(3)
O10 N11 1.260(3)
N11 O12 1.238(3)
N11 O13 1.247(3)
C14 C15 1.393(3)
C14 N22 1.397(3)
C14 C19 1.402(3)
C15 C16 1.381(3)
C15 H15 0.9300
C16 C17 1.404(3)
C16 H16 0.9300
C17 C18 1.377(3)
C17 H17 0.9300
C18 C19 1.395(3)
C18 H18 0.9300
C19 N20 1.389(3)
N20 C21 1.317(3)
N20 H20 0.8600
C21 N22 1.329(3)
C21 H21 0.9300
N22 C23 1.471(3)
C23 C24 1.515(3)
C23 H23A 0.9700
C23 H23B 0.9700
C24 C39 1.389(3)
C24 C25 1.391(3)
C25 C26 1.389(3)
C25 H25 0.9300
C26 C37 1.392(3)
C26 C27 1.520(3)
C27 N28 1.471(3)
C27 H27A 0.9700
C27 H27B 0.9700
N28 C29 1.332(3)
N28 C36 1.396(3)
C29 N30 1.324(3)
C29 H29 0.9300
N30 C31 1.391(3)
N30 H30 0.8600
C31 C32 1.393(3)
C31 C36 1.393(3)
C32 C33 1.381(4)
C32 H32 0.9300
C33 C34 1.405(4)
C33 H33 0.9300
C34 C35 1.376(4)
C34 H34 0.9300
C35 C36 1.394(3)
C35 H35 0.9300
C37 C38 1.396(3)
C37 H37 0.9300
C38 C39 1.389(3)
C38 C40 1.520(3)
C39 H39 0.9300
C40 N41 1.467(3)
C40 H40A 0.9700
C40 H40B 0.9700
N41 C42 1.340(3)
N41 C49 1.399(3)
C42 N43 1.318(3)
C42 H42 0.9300
N43 C44 1.389(3)
N43 H43 0.8592
C44 C49 1.393(3)
C44 C45 1.396(3)
C45 C46 1.372(4)
C45 H45 0.9298
C46 C47 1.399(4)
C46 H46 0.9300
C47 C48 1.383(4)
C47 H47 0.9300
C48 C49 1.389(3)
C48 H48 0.9294
